data_1555359
loop_
_publ_author_name
'Aikawa, Kohsuke'
'Yoshida, Seiya'
'Kondo, Daisuke'
'Asai, Yuya'
'Mikami, Koichi'

_publ_section_title
;
 Catalytic Asymmetric Synthesis of Tertiary Alcohols and Oxetenes Bearing
 a Difluoromethyl Group.
;
_journal_issue 20
_journal_name_full 'Organic letters'
_journal_page_first 5108
_journal_page_last 5111
_journal_paper_doi 10.1021/acs.orglett.5b02617
_journal_volume 17
_journal_year 2015
_chemical_absolute_configuration ad
_chemical_formula_sum 'C19 H23 F2 N O3'
_chemical_formula_weight 351.38
_space_group_crystal_system monoclinic
_space_group_IT_number 4
_space_group_name_Hall 'P 2yb'
_space_group_name_H-M_alt 'P 1 21 1'
_atom_sites_solution_hydrogens geom
_audit_creation_method SHELXL-2013
_cell_angle_alpha 90
_cell_angle_beta 115.922(2)
_cell_angle_gamma 90
_cell_formula_units_Z 2
_cell_length_a 12.3361(4)
_cell_length_b 6.0532(2)
_cell_length_c 13.2095(4)
_cell_measurement_temperature 93(2)
_cell_volume 887.15(5)
_computing_structure_refinement 'SHELXL-2013 (Sheldrick, 2013)'
_diffrn_ambient_temperature 93(2)
_diffrn_measured_fraction_theta_full 0.962
_diffrn_measured_fraction_theta_max 0.963
_diffrn_measurement_device_type 'Bruker D8 goniometer'
_diffrn_radiation_type CuK\a
_diffrn_radiation_wavelength 1.54178
_diffrn_reflns_av_R_equivalents 0.0360
_diffrn_reflns_av_unetI/netI 0.0381
_diffrn_reflns_Laue_measured_fraction_full 0.962
_diffrn_reflns_Laue_measured_fraction_max 0.963
_diffrn_reflns_limit_h_max 14
_diffrn_reflns_limit_h_min -14
_diffrn_reflns_limit_k_max 6
_diffrn_reflns_limit_k_min -6
_diffrn_reflns_limit_l_max 15
_diffrn_reflns_limit_l_min -15
_diffrn_reflns_number 7862
_diffrn_reflns_point_group_measured_fraction_full 0.846
_diffrn_reflns_point_group_measured_fraction_max 0.846
_diffrn_reflns_theta_full 66.500
_diffrn_reflns_theta_max 66.589
_diffrn_reflns_theta_min 3.720
_exptl_absorpt_coefficient_mu 0.858
_exptl_crystal_density_diffrn 1.315
_exptl_crystal_description plate
_exptl_crystal_F_000 372
_exptl_crystal_size_max 0.511
_exptl_crystal_size_mid 0.114
_exptl_crystal_size_min 0.039
_refine_diff_density_max 0.170
_refine_diff_density_min -0.240
_refine_diff_density_rms 0.039
_refine_ls_abs_structure_details
;
 Flack x determined using 793 quotients [(I+)-(I-)]/[(I+)+(I-)]
 (Parsons and Flack (2004), Acta Cryst. A60, s61).
;
_refine_ls_abs_structure_Flack 0.01(11)
_refine_ls_extinction_method none
_refine_ls_goodness_of_fit_ref 1.041
_refine_ls_hydrogen_treatment constr
_refine_ls_matrix_type full
_refine_ls_number_parameters 226
_refine_ls_number_reflns 2661
_refine_ls_number_restraints 1
_refine_ls_restrained_S_all 1.040
_refine_ls_R_factor_all 0.0455
_refine_ls_R_factor_gt 0.0362
_refine_ls_shift/su_max 0.000
_refine_ls_shift/su_mean 0.000
_refine_ls_structure_factor_coef Fsqd
_refine_ls_weighting_details 'w=1/[\s^2^(Fo^2^)+(0.0440P)^2^+0.1804P] where P=(Fo^2^+2Fc^2^)/3'
_refine_ls_weighting_scheme calc
_refine_ls_wR_factor_gt 0.0839
_refine_ls_wR_factor_ref 0.0876
_reflns_Friedel_coverage 0.592
_reflns_Friedel_fraction_full 0.702
_reflns_Friedel_fraction_max 0.702
_reflns_number_gt 2335
_reflns_number_total 2661
_reflns_threshold_expression 'I > 2\s(I)'
_cod_data_source_file ol5b02617_si_002.cif
_cod_data_source_block cu1_a
_cod_original_sg_symbol_H-M 'P 21'
_cod_database_code 1555359
_shelx_space_group_comment
;
The symmetry employed for this shelxl refinement is uniquely defined
by the following loop, which should always be used as a source of
symmetry information in preference to the above space-group names.
They are only intended as comments.
;
_shelx_estimated_absorpt_t_min 0.668
_shelx_estimated_absorpt_t_max 0.967
_shelxl_version_number 2013-4

loop_
_space_group_symop_operation_xyz
'x, y, z'
'-x, y+1/2, -z'

loop_
_atom_site_label
_atom_site_type_symbol
_atom_site_fract_x
_atom_site_fract_y
_atom_site_fract_z
_atom_site_U_iso_or_equiv
_atom_site_adp_type
_atom_site_occupancy
_atom_site_site_symmetry_order
_atom_site_calc_flag
_atom_site_refinement_flags_posn
_atom_site_refinement_flags_adp
C1 C 0.3687(4) 0.3493(7) 0.8513(3) 0.0432(10) Uani 1 1 d . .
H1A H 0.4398 0.4148 0.9069 0.052 Uiso 1 1 calc R U
H1B H 0.2941 0.4258 0.8249 0.052 Uiso 1 1 calc R U
C2 C 0.3736(3) 0.1490(6) 0.8103(3) 0.0279(8) Uani 1 1 d . .
C3 C 0.4867(3) 0.0216(7) 0.8478(3) 0.0316(8) Uani 1 1 d . .
H3A H 0.5530 0.1063 0.9047 0.047 Uiso 1 1 calc R U
H3B H 0.5040 -0.0069 0.7833 0.047 Uiso 1 1 calc R U
H3C H 0.4780 -0.1192 0.8802 0.047 Uiso 1 1 calc R U
C4 C 0.2611(3) 0.0461(6) 0.7212(3) 0.0273(8) Uani 1 1 d . .
H4A H 0.1902 0.1054 0.7287 0.033 Uiso 1 1 calc R U
H4B H 0.2637 -0.1153 0.7340 0.033 Uiso 1 1 calc R U
C5 C 0.2453(3) 0.0891(6) 0.6008(2) 0.0197(7) Uani 1 1 d . .
C6 C 0.3431(2) -0.0301(6) 0.5770(2) 0.0179(7) Uani 1 1 d . .
C7 C 0.1260(3) -0.0136(7) 0.5206(3) 0.0287(8) Uani 1 1 d . .
H7A H 0.1288 -0.1774 0.5311 0.034 Uiso 1 1 calc R U
C8 C 0.1367(2) 0.5361(6) 0.3195(2) 0.0242(8) Uani 1 1 d . .
H8A H 0.0698 0.5422 0.2438 0.036 Uiso 1 1 calc R U
H8B H 0.1419 0.6766 0.3582 0.036 Uiso 1 1 calc R U
H8C H 0.1230 0.4157 0.3621 0.036 Uiso 1 1 calc R U
C9 C 0.2544(2) 0.4955(6) 0.3105(2) 0.0194(7) Uani 1 1 d . .
H9A H 0.2485 0.3485 0.2739 0.023 Uiso 1 1 calc R U
C10 C 0.2753(3) 0.6691(5) 0.2386(2) 0.0183(7) Uani 1 1 d . .
C11 C 0.3506(3) 0.8454(6) 0.2866(3) 0.0211(7) Uani 1 1 d . .
H11A H 0.3908 0.8563 0.3663 0.025 Uiso 1 1 calc R U
C12 C 0.3698(3) 1.0108(6) 0.2208(3) 0.0249(7) Uani 1 1 d . .
H12A H 0.4242 1.1286 0.2562 0.030 Uiso 1 1 calc R U
C13 C 0.3100(3) 1.0009(6) 0.1067(3) 0.0264(8) Uani 1 1 d . .
H13A H 0.3221 1.1140 0.0627 0.032 Uiso 1 1 calc R U
C14 C 0.2307(3) 0.8258(6) 0.0525(3) 0.0230(7) Uani 1 1 d . .
C15 C 0.1694(3) 0.8113(7) -0.0664(3) 0.0294(9) Uani 1 1 d . .
H15A H 0.1807 0.9243 -0.1108 0.035 Uiso 1 1 calc R U
C16 C 0.0948(3) 0.6389(6) -0.1183(3) 0.0316(9) Uani 1 1 d . .
H16A H 0.0544 0.6330 -0.1981 0.038 Uiso 1 1 calc R U
C17 C 0.0774(3) 0.4700(7) -0.0540(3) 0.0292(8) Uani 1 1 d . .
H17A H 0.0257 0.3495 -0.0906 0.035 Uiso 1 1 calc R U
C18 C 0.1345(3) 0.4781(6) 0.0612(2) 0.0242(8) Uani 1 1 d . .
H18A H 0.1214 0.3630 0.1035 0.029 Uiso 1 1 calc R U
C19 C 0.2127(3) 0.6544(6) 0.1184(2) 0.0201(7) Uani 1 1 d . .
F1 F 0.03293(15) 0.0743(4) 0.53710(18) 0.0445(6) Uani 1 1 d . .
F2 F 0.10244(16) 0.0364(4) 0.41179(15) 0.0373(5) Uani 1 1 d . .
N1 N 0.35625(19) 0.4859(5) 0.42648(18) 0.0189(6) Uani 1 1 d . .
H1D H 0.4266 0.4612 0.4216 0.028 Uiso 1 1 calc R U
H1E H 0.3430 0.3742 0.4659 0.028 Uiso 1 1 calc R U
H1F H 0.3610 0.6164 0.4624 0.028 Uiso 1 1 calc R U
O1 O 0.40727(17) 0.0854(4) 0.54538(16) 0.0216(5) Uani 1 1 d . .
O2 O 0.34956(18) -0.2348(4) 0.58960(17) 0.0231(5) Uani 1 1 d . .
O3 O 0.23722(19) 0.3164(4) 0.57508(18) 0.0245(5) Uani 1 1 d . .
H3D H 0.2892 0.3858 0.6299 0.037 Uiso 1 1 calc R U

loop_
_atom_site_aniso_label
_atom_site_aniso_U_11
_atom_site_aniso_U_22
_atom_site_aniso_U_33
_atom_site_aniso_U_23
_atom_site_aniso_U_13
_atom_site_aniso_U_12
C1 0.055(3) 0.045(3) 0.034(2) -0.0067(19) 0.0238(19) 0.004(2)
C2 0.0394(19) 0.031(2) 0.0209(16) 0.0006(15) 0.0204(15) -0.0012(16)
C3 0.0333(18) 0.038(3) 0.0207(15) 0.0004(16) 0.0092(13) -0.0019(17)
C4 0.0307(17) 0.029(2) 0.0320(17) 0.0033(16) 0.0231(15) 0.0021(16)
C5 0.0221(15) 0.0158(19) 0.0244(16) 0.0029(13) 0.0129(13) 0.0012(13)
C6 0.0162(15) 0.022(2) 0.0128(14) -0.0003(13) 0.0041(12) 0.0006(13)
C7 0.0208(16) 0.029(2) 0.0365(18) 0.0035(17) 0.0128(14) 0.0015(15)
C8 0.0182(15) 0.033(2) 0.0198(14) 0.0036(15) 0.0070(12) 0.0001(15)
C9 0.0189(15) 0.020(2) 0.0170(14) 0.0012(13) 0.0059(12) -0.0014(14)
C10 0.0182(15) 0.019(2) 0.0203(16) 0.0019(13) 0.0104(13) 0.0017(13)
C11 0.0232(17) 0.021(2) 0.0181(15) 0.0033(13) 0.0086(13) 0.0040(14)
C12 0.0264(16) 0.018(2) 0.0324(17) -0.0009(15) 0.0147(14) -0.0009(15)
C13 0.0288(17) 0.025(2) 0.0310(17) 0.0094(16) 0.0180(14) 0.0037(16)
C14 0.0207(15) 0.027(2) 0.0234(17) 0.0059(15) 0.0117(13) 0.0081(15)
C15 0.0286(19) 0.037(2) 0.0246(18) 0.0085(16) 0.0139(15) 0.0078(17)
C16 0.0274(18) 0.046(3) 0.0185(16) 0.0013(17) 0.0072(14) 0.0111(17)
C17 0.0242(17) 0.035(2) 0.0247(16) -0.0052(16) 0.0077(14) 0.0026(16)
C18 0.0203(16) 0.030(2) 0.0229(15) -0.0014(15) 0.0098(13) 0.0009(15)
C19 0.0178(15) 0.024(2) 0.0191(15) 0.0012(13) 0.0090(13) 0.0049(13)
F1 0.0195(10) 0.0422(15) 0.0714(15) -0.0039(12) 0.0194(10) 0.0031(10)
F2 0.0342(10) 0.0317(13) 0.0305(10) 0.0034(9) -0.0002(8) -0.0015(10)
N1 0.0202(13) 0.0193(16) 0.0183(12) 0.0020(11) 0.0095(10) -0.0004(11)
O1 0.0199(10) 0.0242(14) 0.0227(11) 0.0030(10) 0.0110(9) 0.0008(10)
O2 0.0249(12) 0.0205(16) 0.0236(12) -0.0010(9) 0.0102(10) 0.0004(10)
O3 0.0267(12) 0.0194(14) 0.0270(12) -0.0003(10) 0.0114(10) -0.0001(10)

loop_
_atom_type_symbol
_atom_type_description
_atom_type_scat_dispersion_real
_atom_type_scat_dispersion_imag
_atom_type_scat_source
C C 0.0181 0.0091 'International Tables Vol C Tables 4.2.6.8 and 6.1.1.4'
H H 0.0000 0.0000 'International Tables Vol C Tables 4.2.6.8 and 6.1.1.4'
N N 0.0311 0.0180 'International Tables Vol C Tables 4.2.6.8 and 6.1.1.4'
O O 0.0492 0.0322 'International Tables Vol C Tables 4.2.6.8 and 6.1.1.4'
F F 0.0727 0.0534 'International Tables Vol C Tables 4.2.6.8 and 6.1.1.4'

loop_
_geom_angle_atom_site_label_1
_geom_angle_atom_site_label_2
_geom_angle_atom_site_label_3
_geom_angle
C2 C1 H1A 120.0
C2 C1 H1B 120.0
H1A C1 H1B 120.0
C1 C2 C3 122.6(4)
C1 C2 C4 120.1(3)
C3 C2 C4 117.3(3)
C2 C3 H3A 109.5
C2 C3 H3B 109.5
H3A C3 H3B 109.5
C2 C3 H3C 109.5
H3A C3 H3C 109.5
H3B C3 H3C 109.5
C2 C4 C5 113.3(3)
C2 C4 H4A 108.9
C5 C4 H4A 108.9
C2 C4 H4B 108.9
C5 C4 H4B 108.9
H4A C4 H4B 107.7
O3 C5 C7 106.6(3)
O3 C5 C4 112.2(3)
C7 C5 C4 107.4(2)
O3 C5 C6 112.6(2)
C7 C5 C6 105.7(2)
C4 C5 C6 111.9(2)
O2 C6 O1 125.7(3)
O2 C6 C5 116.4(3)
O1 C6 C5 117.9(3)
F1 C7 F2 105.9(2)
F1 C7 C5 110.8(3)
F2 C7 C5 109.7(3)
F1 C7 H7A 110.1
F2 C7 H7A 110.1
C5 C7 H7A 110.1
C9 C8 H8A 109.5
C9 C8 H8B 109.5
H8A C8 H8B 109.5
C9 C8 H8C 109.5
H8A C8 H8C 109.5
H8B C8 H8C 109.5
N1 C9 C10 111.8(2)
N1 C9 C8 109.2(2)
C10 C9 C8 111.5(3)
N1 C9 H9A 108.1
C10 C9 H9A 108.1
C8 C9 H9A 108.1
C11 C10 C19 119.2(3)
C11 C10 C9 121.1(3)
C19 C10 C9 119.7(3)
C10 C11 C12 121.9(3)
C10 C11 H11A 119.1
C12 C11 H11A 119.1
C13 C12 C11 119.7(3)
C13 C12 H12A 120.1
C11 C12 H12A 120.1
C12 C13 C14 121.0(3)
C12 C13 H13A 119.5
C14 C13 H13A 119.5
C13 C14 C15 121.6(3)
C13 C14 C19 119.7(3)
C15 C14 C19 118.7(3)
C16 C15 C14 121.4(3)
C16 C15 H15A 119.3
C14 C15 H15A 119.3
C15 C16 C17 120.1(3)
C15 C16 H16A 119.9
C17 C16 H16A 119.9
C18 C17 C16 120.3(3)
C18 C17 H17A 119.8
C16 C17 H17A 119.8
C17 C18 C19 121.4(3)
C17 C18 H18A 119.3
C19 C18 H18A 119.3
C18 C19 C14 118.1(3)
C18 C19 C10 123.4(3)
C14 C19 C10 118.5(3)
C9 N1 H1D 109.5
C9 N1 H1E 109.5
H1D N1 H1E 109.5
C9 N1 H1F 109.5
H1D N1 H1F 109.5
H1E N1 H1F 109.5
C5 O3 H3D 109.5

loop_
_geom_bond_atom_site_label_1
_geom_bond_atom_site_label_2
_geom_bond_distance
C1 C2 1.341(5)
C1 H1A 0.9500
C1 H1B 0.9500
C2 C3 1.477(5)
C2 C4 1.506(5)
C3 H3A 0.9800
C3 H3B 0.9800
C3 H3C 0.9800
C4 C5 1.537(4)
C4 H4A 0.9900
C4 H4B 0.9900
C5 O3 1.411(4)
C5 C7 1.520(4)
C5 C6 1.552(4)
C6 O2 1.249(4)
C6 O1 1.256(4)
C7 F1 1.366(4)
C7 F2 1.370(4)
C7 H7A 1.0000
C8 C9 1.526(4)
C8 H8A 0.9800
C8 H8B 0.9800
C8 H8C 0.9800
C9 N1 1.499(3)
C9 C10 1.513(4)
C9 H9A 1.0000
C10 C11 1.374(4)
C10 C19 1.433(4)
C11 C12 1.412(4)
C11 H11A 0.9500
C12 C13 1.360(4)
C12 H12A 0.9500
C13 C14 1.408(5)
C13 H13A 0.9500
C14 C15 1.417(4)
C14 C19 1.432(5)
C15 C16 1.362(5)
C15 H15A 0.9500
C16 C17 1.405(5)
C16 H16A 0.9500
C17 C18 1.370(4)
C17 H17A 0.9500
C18 C19 1.415(4)
C18 H18A 0.9500
N1 H1D 0.9100
N1 H1E 0.9100
N1 H1F 0.9100
O3 H3D 0.8400
